data_4024927
loop_
_publ_author_name
'Chuan-Cheng Liao'
'Jia-Liang Zhu'

_publ_section_title
;
Investigation on Lewis Acid Mediated Diels-Alder Reactions of
2-Phosphono-2-alkenoates. Application to Total Synthesis of
(\+-)-\a-Alasken-8-one via Reductive Alkylation of Resulting Adduct
;
_journal_name_full 'Journal of Organic Chemistry'
_journal_page_first 7873
_journal_page_last 7884
_journal_paper_doi 10.1021/jo9017292
_journal_volume 74
_journal_year 2009
_chemical_formula_sum 'C19 H28 N2 O5 P S'
_chemical_formula_weight 427.46
_chemical_name_systematic
;
 ?
;
_space_group_IT_number 15
_symmetry_cell_setting monoclinic
_symmetry_space_group_name_Hall '-C 2yc'
_symmetry_space_group_name_H-M 'C 1 2/c 1'
_atom_sites_solution_hydrogens geom
_atom_sites_solution_primary direct
_atom_sites_solution_secondary difmap
_audit_creation_method SHELXL-97
_cell_angle_alpha 90.00
_cell_angle_beta 115.689(2)
_cell_angle_gamma 90.00
_cell_formula_units_Z 8
_cell_length_a 22.9730(19)
_cell_length_b 9.0132(7)
_cell_length_c 23.6517(18)
_cell_measurement_reflns_used 3252
_cell_measurement_temperature 296(2)
_cell_measurement_theta_max 25.73
_cell_measurement_theta_min 2.46
_cell_volume 4413.3(6)
_computing_cell_refinement 'Bruker SAINT'
_computing_data_collection 'Bruker APEX2'
_computing_data_reduction 'Bruker SAINT'
_computing_molecular_graphics 'Bruker SHELXTL'
_computing_publication_material 'Bruker SHELXTL'
_computing_structure_refinement 'SHELXL-97 (Sheldrick, 1997)'
_computing_structure_solution 'SHELXS-97 (Sheldrick, 1990)'
_diffrn_ambient_temperature 296(2)
_diffrn_measured_fraction_theta_full 0.990
_diffrn_measured_fraction_theta_max 0.990
_diffrn_measurement_device_type 'Bruker APEX-II CCD'
_diffrn_measurement_method '\f and \w scans'
_diffrn_radiation_monochromator graphite
_diffrn_radiation_source 'fine-focus sealed tube'
_diffrn_radiation_type MoK\a
_diffrn_radiation_wavelength 0.71073
_diffrn_reflns_av_R_equivalents 0.0287
_diffrn_reflns_av_sigmaI/netI 0.0367
_diffrn_reflns_limit_h_max 27
_diffrn_reflns_limit_h_min -27
_diffrn_reflns_limit_k_max 10
_diffrn_reflns_limit_k_min -6
_diffrn_reflns_limit_l_max 21
_diffrn_reflns_limit_l_min -28
_diffrn_reflns_number 11251
_diffrn_reflns_theta_full 25.50
_diffrn_reflns_theta_max 25.50
_diffrn_reflns_theta_min 1.91
_diffrn_standards_number 0
_exptl_absorpt_coefficient_mu 0.250
_exptl_absorpt_correction_type none
_exptl_crystal_colour colorless
_exptl_crystal_density_diffrn 1.287
_exptl_crystal_density_method 'not measured'
_exptl_crystal_description rod
_exptl_crystal_F_000 1816
_exptl_crystal_size_max 0.1
_exptl_crystal_size_mid 0.1
_exptl_crystal_size_min 0.09
_refine_diff_density_max 0.436
_refine_diff_density_min -0.320
_refine_diff_density_rms 0.054
_refine_ls_extinction_method none
_refine_ls_goodness_of_fit_ref 1.011
_refine_ls_hydrogen_treatment constr
_refine_ls_matrix_type full
_refine_ls_number_parameters 253
_refine_ls_number_reflns 4062
_refine_ls_number_restraints 0
_refine_ls_restrained_S_all 1.011
_refine_ls_R_factor_all 0.0856
_refine_ls_R_factor_gt 0.0544
_refine_ls_shift/su_max 0.000
_refine_ls_shift/su_mean 0.000
_refine_ls_structure_factor_coef Fsqd
_refine_ls_weighting_details 'calc w=1/[\s^2^(Fo^2^)+(0.0881P)^2^+7.6604P] where P=(Fo^2^+2Fc^2^)/3'
_refine_ls_weighting_scheme calc
_refine_ls_wR_factor_gt 0.1494
_refine_ls_wR_factor_ref 0.1779
_reflns_number_gt 2772
_reflns_number_total 4062
_reflns_threshold_expression >2sigma(I)
_cod_data_source_file jo9017292_si_002_1.cif
_cod_data_source_block 5
_cod_depositor_comments
;
The following automatic conversions were performed:
'_symmetry_cell_setting' value 'Monoclinic' changed to 'monoclinic'
according to '/home/saulius/struct/CIF-dictionaries/cif_core.dic'
dictionary named 'cif_core.dic' version 2.4.1 from 2010-06-29.

Automatic conversion script
Id: cif_fix_enum 1527 2010-12-29 10:47:43Z saulius 
;
_cod_original_sg_symbol_H-M C2/c
_cod_database_code 4024927

loop_
_symmetry_equiv_pos_as_xyz
'x, y, z'
'-x, y, -z+1/2'
'x+1/2, y+1/2, z'
'-x+1/2, y+1/2, -z+1/2'
'-x, -y, -z'
'x, -y, z-1/2'
'-x+1/2, -y+1/2, -z'
'x+1/2, -y+1/2, z-1/2'

loop_
_atom_site_label
_atom_site_type_symbol
_atom_site_fract_x
_atom_site_fract_y
_atom_site_fract_z
_atom_site_U_iso_or_equiv
_atom_site_adp_type
_atom_site_occupancy
_atom_site_symmetry_multiplicity
_atom_site_calc_flag
_atom_site_refinement_flags
_atom_site_disorder_assembly
_atom_site_disorder_group
S1 S 0.18742(4) 0.18241(10) 0.08685(5) 0.0547(3) Uani 1 1 d . . .
P1 P -0.03220(4) 0.50733(10) 0.09836(5) 0.0500(3) Uani 1 1 d . . .
C1 C 0.22406(15) 0.3549(4) 0.11430(16) 0.0493(8) Uani 1 1 d . . .
C6 C 0.23987(19) 0.3971(5) 0.17513(19) 0.0631(10) Uani 1 1 d . . .
H6A H 0.2319 0.3337 0.2020 0.076 Uiso 1 1 calc R . .
C2 C 0.23658(18) 0.4469(5) 0.07449(18) 0.0628(10) Uani 1 1 d . . .
H2A H 0.2270 0.4173 0.0337 0.075 Uiso 1 1 calc R . .
C5 C 0.2678(2) 0.5345(5) 0.1961(2) 0.0723(11) Uani 1 1 d . . .
H5A H 0.2793 0.5619 0.2375 0.087 Uiso 1 1 calc R . .
C4 C 0.27876(18) 0.6314(5) 0.1569(2) 0.0666(11) Uani 1 1 d . . .
C3 C 0.26405(19) 0.5859(5) 0.0967(2) 0.0721(12) Uani 1 1 d . . .
H3A H 0.2726 0.6491 0.0701 0.086 Uiso 1 1 calc R . .
O2 O 0.20072(13) 0.1399(3) 0.03591(14) 0.0743(8) Uani 1 1 d . . .
O1 O 0.20297(13) 0.0868(3) 0.13936(15) 0.0766(8) Uani 1 1 d . . .
N1 N 0.08327(13) 0.2418(3) 0.09750(13) 0.0467(7) Uani 1 1 d . . .
N2 N 0.10880(13) 0.2100(3) 0.05413(13) 0.0493(7) Uani 1 1 d . . .
C9 C 0.02453(15) 0.2751(4) 0.07225(16) 0.0451(8) Uani 1 1 d . . .
H9A H 0.0031 0.2785 0.0287 0.054 Uiso 1 1 calc R . .
C10 C -0.01280(15) 0.3097(3) 0.10955(16) 0.0454(8) Uani 1 1 d . . .
C11 C -0.07638(17) 0.2170(4) 0.08570(19) 0.0583(10) Uani 1 1 d . . .
H11A H -0.1037 0.2617 0.1034 0.070 Uiso 1 1 calc R . .
C13 C 0.02681(19) 0.2797(4) 0.18056(17) 0.0598(10) Uani 1 1 d . . .
H13A H 0.0661 0.3383 0.1958 0.072 Uiso 1 1 calc R . .
H13B H 0.0020 0.3127 0.2025 0.072 Uiso 1 1 calc R . .
C12 C -0.0617(2) 0.0599(5) 0.1104(2) 0.0788(13) Uani 1 1 d . . .
H12A H -0.0924 -0.0126 0.0897 0.095 Uiso 1 1 calc R . .
C14 C 0.0447(2) 0.1182(5) 0.1964(2) 0.0703(11) Uani 1 1 d . . .
H14A H 0.0820 0.0948 0.1890 0.084 Uiso 1 1 calc R . .
H14B H 0.0564 0.1019 0.2406 0.084 Uiso 1 1 calc R . .
O3 O -0.06076(12) 0.5568(3) 0.03318(12) 0.0638(7) Uani 1 1 d . . .
O4 O -0.07508(14) 0.5265(3) 0.13421(14) 0.0731(8) Uani 1 1 d . . .
C16 C 0.0777(3) 0.6390(7) 0.1192(3) 0.1066(19) Uani 1 1 d . . .
H16A H 0.1066 0.5564 0.1243 0.128 Uiso 1 1 calc R . .
H16B H 0.0555 0.6612 0.0748 0.128 Uiso 1 1 calc R . .
O5 O 0.03063(13) 0.5938(3) 0.14081(12) 0.0656(7) Uani 1 1 d . . .
C18 C -0.1123(2) 0.6580(5) 0.1297(2) 0.0764(12) Uani 1 1 d . . .
H18A H -0.1570 0.6414 0.1003 0.092 Uiso 1 1 calc R . .
H18B H -0.0959 0.7398 0.1141 0.092 Uiso 1 1 calc R . .
C19 C -0.0092(2) 0.0184(5) 0.1584(2) 0.0790(13) Uani 1 1 d . . .
H19A H -0.0054 -0.0812 0.1696 0.095 Uiso 1 1 calc R . .
C20 C -0.1085(3) 0.6947(6) 0.1903(2) 0.1008(17) Uani 1 1 d . . .
H20A H -0.1338 0.7818 0.1870 0.151 Uiso 1 1 calc R . .
H20B H -0.0643 0.7134 0.2189 0.151 Uiso 1 1 calc R . .
H20C H -0.1247 0.6135 0.2055 0.151 Uiso 1 1 calc R . .
C21 C 0.1140(3) 0.7606(7) 0.1498(3) 0.134(3) Uani 1 1 d . . .
H21A H 0.1435 0.7846 0.1323 0.201 Uiso 1 1 calc R . .
H21B H 0.1379 0.7384 0.1936 0.201 Uiso 1 1 calc R . .
H21C H 0.0860 0.8435 0.1448 0.201 Uiso 1 1 calc R . .
C22 C -0.1157(2) 0.2130(5) 0.0149(2) 0.0847(14) Uani 1 1 d . . .
H22A H -0.1537 0.1539 0.0045 0.127 Uiso 1 1 calc R . .
H22B H -0.0901 0.1703 -0.0041 0.127 Uiso 1 1 calc R . .
H22C H -0.1280 0.3121 -0.0006 0.127 Uiso 1 1 calc R . .
C23 C 0.3070(2) 0.7844(5) 0.1784(3) 0.0980(16) Uani 1 1 d . . .
H23A H 0.3145 0.7990 0.2212 0.147 Uiso 1 1 calc R . .
H23B H 0.2773 0.8582 0.1524 0.147 Uiso 1 1 calc R . .
H23C H 0.3471 0.7931 0.1751 0.147 Uiso 1 1 calc R . .

loop_
_atom_site_aniso_label
_atom_site_aniso_U_11
_atom_site_aniso_U_22
_atom_site_aniso_U_33
_atom_site_aniso_U_23
_atom_site_aniso_U_13
_atom_site_aniso_U_12
S1 0.0495(5) 0.0456(5) 0.0777(7) 0.0047(4) 0.0358(5) 0.0091(4)
P1 0.0573(5) 0.0419(5) 0.0604(6) 0.0069(4) 0.0345(5) 0.0049(4)
C1 0.0412(17) 0.0517(19) 0.060(2) 0.0073(17) 0.0267(16) 0.0085(15)
C6 0.063(2) 0.071(3) 0.063(2) 0.005(2) 0.034(2) 0.008(2)
C2 0.055(2) 0.076(3) 0.055(2) 0.002(2) 0.0222(18) -0.010(2)
C5 0.068(3) 0.084(3) 0.067(3) -0.016(2) 0.031(2) 0.002(2)
C4 0.046(2) 0.059(2) 0.091(3) -0.009(2) 0.025(2) 0.0036(17)
C3 0.060(2) 0.068(3) 0.086(3) 0.014(2) 0.029(2) -0.011(2)
O2 0.0719(17) 0.0671(17) 0.106(2) -0.0213(16) 0.0589(17) -0.0003(14)
O1 0.0674(17) 0.0558(16) 0.107(2) 0.0331(16) 0.0377(16) 0.0181(13)
N1 0.0466(15) 0.0431(14) 0.0571(17) 0.0019(13) 0.0289(14) 0.0026(12)
N2 0.0470(15) 0.0467(15) 0.0654(18) -0.0018(13) 0.0347(14) 0.0037(12)
C9 0.0445(18) 0.0455(18) 0.0479(19) 0.0014(15) 0.0224(15) 0.0030(14)
C10 0.0474(17) 0.0396(16) 0.056(2) 0.0069(15) 0.0293(16) 0.0039(14)
C11 0.0496(19) 0.049(2) 0.082(3) 0.0039(19) 0.034(2) 0.0008(16)
C13 0.070(2) 0.060(2) 0.060(2) 0.0121(18) 0.037(2) 0.0088(18)
C12 0.070(3) 0.051(2) 0.118(4) 0.018(2) 0.044(3) -0.006(2)
C14 0.073(3) 0.070(3) 0.071(3) 0.027(2) 0.035(2) 0.014(2)
O3 0.0676(16) 0.0599(15) 0.0649(16) 0.0202(13) 0.0296(13) 0.0071(13)
O4 0.096(2) 0.0497(14) 0.106(2) 0.0163(14) 0.0742(19) 0.0228(14)
C16 0.110(4) 0.128(5) 0.100(4) -0.037(3) 0.062(3) -0.061(4)
O5 0.0843(18) 0.0538(15) 0.0660(17) -0.0033(13) 0.0394(15) -0.0132(13)
C18 0.078(3) 0.060(2) 0.100(3) 0.000(2) 0.047(3) 0.018(2)
C19 0.078(3) 0.052(2) 0.109(4) 0.023(2) 0.043(3) 0.003(2)
C20 0.109(4) 0.098(4) 0.106(4) -0.015(3) 0.057(3) 0.030(3)
C21 0.137(5) 0.106(4) 0.206(7) -0.063(5) 0.118(5) -0.058(4)
C22 0.061(3) 0.088(3) 0.090(3) 0.006(3) 0.018(2) -0.017(2)
C23 0.073(3) 0.074(3) 0.136(5) -0.022(3) 0.034(3) -0.008(2)

loop_
_atom_type_symbol
_atom_type_description
_atom_type_scat_dispersion_real
_atom_type_scat_dispersion_imag
_atom_type_scat_source
C C 0.0033 0.0016 'International Tables Vol C Tables 4.2.6.8 and 6.1.1.4'
H H 0.0000 0.0000 'International Tables Vol C Tables 4.2.6.8 and 6.1.1.4'
N N 0.0061 0.0033 'International Tables Vol C Tables 4.2.6.8 and 6.1.1.4'
P P 0.1023 0.0942 'International Tables Vol C Tables 4.2.6.8 and 6.1.1.4'
S S 0.1246 0.1234 'International Tables Vol C Tables 4.2.6.8 and 6.1.1.4'
O O 0.0106 0.0060 'International Tables Vol C Tables 4.2.6.8 and 6.1.1.4'

loop_
_geom_angle_atom_site_label_1
_geom_angle_atom_site_label_2
_geom_angle_atom_site_label_3
_geom_angle
_geom_angle_site_symmetry_1
_geom_angle_site_symmetry_3
_geom_angle_publ_flag
O2 S1 O1 120.84(18) . . ?
O2 S1 N2 103.77(16) . . ?
O1 S1 N2 108.11(16) . . ?
O2 S1 C1 107.97(16) . . ?
O1 S1 C1 108.34(18) . . ?
N2 S1 C1 107.02(15) . . ?
O3 P1 O4 116.04(16) . . ?
O3 P1 O5 113.17(15) . . ?
O4 P1 O5 102.71(16) . . ?
O3 P1 C10 114.87(16) . . ?
O4 P1 C10 101.59(14) . . ?
O5 P1 C10 107.07(15) . . ?
C2 C1 C6 120.7(4) . . ?
C2 C1 S1 119.4(3) . . ?
C6 C1 S1 119.9(3) . . ?
C5 C6 C1 119.5(4) . . ?
C5 C6 H6A 120.2 . . ?
C1 C6 H6A 120.2 . . ?
C1 C2 C3 118.5(4) . . ?
C1 C2 H2A 120.7 . . ?
C3 C2 H2A 120.7 . . ?
C6 C5 C4 121.3(4) . . ?
C6 C5 H5A 119.3 . . ?
C4 C5 H5A 119.3 . . ?
C5 C4 C3 118.3(4) . . ?
C5 C4 C23 122.0(4) . . ?
C3 C4 C23 119.8(4) . . ?
C4 C3 C2 121.6(4) . . ?
C4 C3 H3A 119.2 . . ?
C2 C3 H3A 119.2 . . ?
C9 N1 N2 113.7(3) . . ?
N1 N2 S1 113.9(2) . . ?
N1 C9 C10 122.7(3) . . ?
N1 C9 H9A 118.7 . . ?
C10 C9 H9A 118.7 . . ?
C9 C10 C11 111.0(3) . . ?
C9 C10 C13 112.5(3) . . ?
C11 C10 C13 108.4(3) . . ?
C9 C10 P1 106.4(2) . . ?
C11 C10 P1 109.8(2) . . ?
C13 C10 P1 108.6(2) . . ?
C12 C11 C10 110.2(3) . . ?
C12 C11 C22 109.2(4) . . ?
C10 C11 C22 115.2(3) . . ?
C12 C11 H11A 107.3 . . ?
C10 C11 H11A 107.3 . . ?
C22 C11 H11A 107.3 . . ?
C14 C13 C10 113.9(3) . . ?
C14 C13 H13A 108.8 . . ?
C10 C13 H13A 108.8 . . ?
C14 C13 H13B 108.8 . . ?
C10 C13 H13B 108.8 . . ?
H13A C13 H13B 107.7 . . ?
C19 C12 C11 124.9(4) . . ?
C19 C12 H12A 117.6 . . ?
C11 C12 H12A 117.6 . . ?
C19 C14 C13 111.6(3) . . ?
C19 C14 H14A 109.3 . . ?
C13 C14 H14A 109.3 . . ?
C19 C14 H14B 109.3 . . ?
C13 C14 H14B 109.3 . . ?
H14A C14 H14B 108.0 . . ?
C18 O4 P1 123.0(3) . . ?
C21 C16 O5 114.6(4) . . ?
C21 C16 H16A 108.6 . . ?
O5 C16 H16A 108.6 . . ?
C21 C16 H16B 108.6 . . ?
O5 C16 H16B 108.6 . . ?
H16A C16 H16B 107.6 . . ?
C16 O5 P1 122.7(3) . . ?
O4 C18 C20 109.7(4) . . ?
O4 C18 H18A 109.7 . . ?
C20 C18 H18A 109.7 . . ?
O4 C18 H18B 109.7 . . ?
C20 C18 H18B 109.7 . . ?
H18A C18 H18B 108.2 . . ?
C12 C19 C14 124.8(4) . . ?
C12 C19 H19A 117.6 . . ?
C14 C19 H19A 117.6 . . ?
C18 C20 H20A 109.5 . . ?
C18 C20 H20B 109.5 . . ?
H20A C20 H20B 109.5 . . ?
C18 C20 H20C 109.5 . . ?
H20A C20 H20C 109.5 . . ?
H20B C20 H20C 109.5 . . ?
C16 C21 H21A 109.5 . . ?
C16 C21 H21B 109.5 . . ?
H21A C21 H21B 109.5 . . ?
C16 C21 H21C 109.5 . . ?
H21A C21 H21C 109.5 . . ?
H21B C21 H21C 109.5 . . ?
C11 C22 H22A 109.5 . . ?
C11 C22 H22B 109.5 . . ?
H22A C22 H22B 109.5 . . ?
C11 C22 H22C 109.5 . . ?
H22A C22 H22C 109.5 . . ?
H22B C22 H22C 109.5 . . ?
C4 C23 H23A 109.5 . . ?
C4 C23 H23B 109.5 . . ?
H23A C23 H23B 109.5 . . ?
C4 C23 H23C 109.5 . . ?
H23A C23 H23C 109.5 . . ?
H23B C23 H23C 109.5 . . ?

loop_
_geom_bond_atom_site_label_1
_geom_bond_atom_site_label_2
_geom_bond_distance
_geom_bond_site_symmetry_2
_geom_bond_publ_flag
S1 O2 1.418(3) . ?
S1 O1 1.424(3) . ?
S1 N2 1.646(3) . ?
S1 C1 1.753(4) . ?
P1 O3 1.459(3) . ?
P1 O4 1.563(3) . ?
P1 O5 1.563(3) . ?
P1 C10 1.827(3) . ?
C1 C2 1.376(5) . ?
C1 C6 1.376(5) . ?
C6 C5 1.384(6) . ?
C6 H6A 0.9300 . ?
C2 C3 1.399(6) . ?
C2 H2A 0.9300 . ?
C5 C4 1.374(6) . ?
C5 H5A 0.9300 . ?
C4 C3 1.375(6) . ?
C4 C23 1.515(6) . ?
C3 H3A 0.9300 . ?
N1 C9 1.253(4) . ?
N1 N2 1.414(3) . ?
C9 C10 1.506(4) . ?
C9 H9A 0.9300 . ?
C10 C11 1.561(5) . ?
C10 C13 1.548(5) . ?
C11 C12 1.513(5) . ?
C11 C22 1.521(6) . ?
C11 H11A 0.9800 . ?
C13 C14 1.515(5) . ?
C13 H13A 0.9700 . ?
C13 H13B 0.9700 . ?
C12 C19 1.302(6) . ?
C12 H12A 0.9300 . ?
C14 C19 1.479(6) . ?
C14 H14A 0.9700 . ?
C14 H14B 0.9700 . ?
O4 C18 1.438(4) . ?
C16 C21 1.378(7) . ?
C16 O5 1.440(5) . ?
C16 H16A 0.9700 . ?
C16 H16B 0.9700 . ?
C18 C20 1.437(6) . ?
C18 H18A 0.9700 . ?
C18 H18B 0.9700 . ?
C19 H19A 0.9300 . ?
C20 H20A 0.9600 . ?
C20 H20B 0.9600 . ?
C20 H20C 0.9600 . ?
C21 H21A 0.9600 . ?
C21 H21B 0.9600 . ?
C21 H21C 0.9600 . ?
C22 H22A 0.9600 . ?
C22 H22B 0.9600 . ?
C22 H22C 0.9600 . ?
C23 H23A 0.9600 . ?
C23 H23B 0.9600 . ?
C23 H23C 0.9600 . ?
